data_7230339
loop_
_publ_author_name
'Andro\<s Dubraja, Lidija'
'Jeri\'c, Ivanka'
'Pu\<skari\'c, Andreas'
'Broni\'c, Josip'
'Moreno-Pineda, Eufemio'

_publ_section_title
;
 Coordination ability of amino acid hydrazide ligands and their influence
 on magnetic properties in copper(ii) coordination polymers
;
_journal_issue 17
_journal_name_full CrystEngComm
_journal_page_first 2396
_journal_paper_doi 10.1039/C8CE00210J
_journal_volume 20
_journal_year 2018
_chemical_absolute_configuration rm
_chemical_formula_sum 'C46 H58 Cu3 N12 O15'
_chemical_formula_weight 1209.66
_space_group_crystal_system orthorhombic
_space_group_IT_number 19
_space_group_name_Hall 'P 2ac 2ab'
_space_group_name_H-M_alt 'P 21 21 21'
_symmetry_space_group_name_Hall 'P 2ac 2ab'
_symmetry_space_group_name_H-M 'P 21 21 21'
_atom_sites_solution_hydrogens mixed
_audit_creation_method SHELXL-2017/1
_audit_update_record
;
2017-11-03 deposited with the CCDC.
2018-03-21 downloaded from the CCDC.
;
_cell_angle_alpha 90.000(5)
_cell_angle_beta 90.000(5)
_cell_angle_gamma 90.000(5)
_cell_formula_units_Z 4
_cell_length_a 12.750(5)
_cell_length_b 19.729(5)
_cell_length_c 20.627(5)
_cell_measurement_reflns_used 12719
_cell_measurement_temperature 293(2)
_cell_measurement_theta_max 76.347
_cell_measurement_theta_min 3.099
_cell_volume 5189(3)
_computing_cell_refinement 'CrysAlisPro 1.171.38.43 (Rigaku OD, 2015)'
_computing_data_collection 'CrysAlisPro 1.171.38.43 (Rigaku OD, 2015)'
_computing_data_reduction 'CrysAlisPro 1.171.38.43 (Rigaku OD, 2015)'
_computing_molecular_graphics 'Ortep-3 for Windows (Farrugia, 1997)'
_computing_publication_material 'WinGX publication routines (Farrugia, 1999)'
_computing_structure_refinement 'SHELXL-2017/1 (Sheldrick, 2017)'
_computing_structure_solution 'SIR92 (Altomare, 1994)'
_diffrn_ambient_temperature 293(2)
_diffrn_detector 'CCD plate'
_diffrn_detector_area_resol_mean 10.4323
_diffrn_detector_type Ruby
_diffrn_measured_fraction_theta_full 0.999
_diffrn_measured_fraction_theta_max 0.990
_diffrn_measurement_device 'four-circle diffractometer'
_diffrn_measurement_device_type 'Xcalibur, Ruby, Nova'
_diffrn_radiation_monochromator mirror
_diffrn_radiation_probe x-ray
_diffrn_radiation_type 'Cu K\a'
_diffrn_radiation_wavelength 1.54184
_diffrn_reflns_av_R_equivalents 0.0515
_diffrn_reflns_av_unetI/netI 0.0520
_diffrn_reflns_Laue_measured_fraction_full 0.999
_diffrn_reflns_Laue_measured_fraction_max 0.990
_diffrn_reflns_limit_h_max 15
_diffrn_reflns_limit_h_min -14
_diffrn_reflns_limit_k_max 24
_diffrn_reflns_limit_k_min -24
_diffrn_reflns_limit_l_max 25
_diffrn_reflns_limit_l_min -24
_diffrn_reflns_number 29908
_diffrn_reflns_point_group_measured_fraction_full 0.999
_diffrn_reflns_point_group_measured_fraction_max 0.985
_diffrn_reflns_theta_full 67.680
_diffrn_reflns_theta_max 76.347
_diffrn_reflns_theta_min 3.099
_diffrn_source 'micro-focus sealed X-ray tube'
_diffrn_source_type 'Nova (Cu) X-ray Source'
_exptl_absorpt_coefficient_mu 2.098
_exptl_absorpt_correction_T_max 0.818
_exptl_absorpt_correction_T_min 0.572
_exptl_absorpt_correction_type multi-scan
_exptl_absorpt_process_details
;
        CrysAlisPro, Agilent Technologies,
        Version 1.171.36.20 (release 27-06-2012 CrysAlis171 .NET)
        (compiled Jul 11 2012,15:38:31)
        Empirical absorption correction using spherical harmonics,
 implemented in SCALE3 ABSPACK scaling algorithm.
;
_exptl_crystal_colour green
_exptl_crystal_density_diffrn 1.549
_exptl_crystal_description prism
_exptl_crystal_F_000 2500
_exptl_crystal_size_max 0.260
_exptl_crystal_size_mid 0.180
_exptl_crystal_size_min 0.040
_refine_diff_density_max 0.440
_refine_diff_density_min -0.297
_refine_diff_density_rms 0.055
_refine_ls_abs_structure_details
;
 Flack x determined using 2977 quotients [(I+)-(I-)]/[(I+)+(I-)]
 (Parsons, Flack and Wagner, Acta Cryst. B69 (2013) 249-259).
;
_refine_ls_abs_structure_Flack -0.039(18)
_refine_ls_extinction_method none
_refine_ls_goodness_of_fit_ref 1.008
_refine_ls_hydrogen_treatment mixed
_refine_ls_matrix_type full
_refine_ls_number_parameters 715
_refine_ls_number_reflns 10719
_refine_ls_number_restraints 18
_refine_ls_restrained_S_all 1.013
_refine_ls_R_factor_all 0.0647
_refine_ls_R_factor_gt 0.0483
_refine_ls_shift/su_max 0.018
_refine_ls_shift/su_mean 0.000
_refine_ls_structure_factor_coef Fsqd
_refine_ls_weighting_details 'w=1/[\s^2^(Fo^2^)+(0.0628P)^2^] where P=(Fo^2^+2Fc^2^)/3'
_refine_ls_weighting_scheme calc
_refine_ls_wR_factor_gt 0.1147
_refine_ls_wR_factor_ref 0.1248
_reflns_Friedel_coverage 0.805
_reflns_Friedel_fraction_full 0.999
_reflns_Friedel_fraction_max 0.978
_reflns_number_gt 8448
_reflns_number_total 10719
_reflns_threshold_expression 'I > 2\s(I)'
_cod_data_source_file c8ce00210j2.cif
_cod_data_source_block shelx_CCDC1
_cod_depositor_comments 'Adding full bibliography for 7230338--7230339.cif.'
_cod_database_code 7230339
_shelx_shelxl_version_number 2017/1
_shelx_space_group_comment
;
The symmetry employed for this shelxl refinement is uniquely defined
by the following loop, which should always be used as a source of
symmetry information in preference to the above space-group names.
They are only intended as comments.
;
_shelx_estimated_absorpt_t_min 0.611
_shelx_estimated_absorpt_t_max 0.921

loop_
_space_group_symop_operation_xyz
'x, y, z'
'-x+1/2, -y, z+1/2'
'x+1/2, -y+1/2, -z'
'-x, y+1/2, -z+1/2'

loop_
_atom_site_label
_atom_site_type_symbol
_atom_site_fract_x
_atom_site_fract_y
_atom_site_fract_z
_atom_site_U_iso_or_equiv
_atom_site_adp_type
_atom_site_occupancy
_atom_site_site_symmetry_order
_atom_site_calc_flag
_atom_site_refinement_flags_posn
_atom_site_refinement_flags_adp
C1 C 0.5184(6) 0.0811(4) 0.9608(4) 0.0746(19) Uani 1 1 d . .
H1 H 0.519470 0.052069 0.925310 0.090 Uiso 1 1 calc R U
C2 C 0.5474(6) 0.1490(4) 0.9540(5) 0.084(2) Uani 1 1 d . .
H2 H 0.569037 0.165028 0.913755 0.100 Uiso 1 1 calc R U
C3 C 0.5444(6) 0.1916(4) 1.0050(5) 0.086(2) Uani 1 1 d . .
H3 H 0.562076 0.236981 0.999547 0.103 Uiso 1 1 calc R U
C4 C 0.5154(6) 0.1682(4) 1.0645(5) 0.080(2) Uani 1 1 d . .
H4 H 0.514584 0.197360 1.099941 0.096 Uiso 1 1 calc R U
C5 C 0.4875(6) 0.1013(4) 1.0721(4) 0.0699(17) Uani 1 1 d . .
H5 H 0.467697 0.085646 1.112866 0.084 Uiso 1 1 calc R U
C6 C 0.4882(5) 0.0576(3) 1.0211(3) 0.0602(15) Uani 1 1 d . .
C7 C 0.4507(6) -0.0149(3) 1.0289(4) 0.0636(16) Uani 1 1 d . .
H7A H 0.473349 -0.031769 1.070824 0.076 Uiso 1 1 calc R U
H7B H 0.483177 -0.042744 0.995823 0.076 Uiso 1 1 calc R U
C8 C 0.3309(5) -0.0220(3) 1.0239(3) 0.0525(14) Uani 1 1 d . .
H8 H 0.297502 -0.000043 1.061207 0.063 Uiso 1 1 calc R U
C9 C 0.2909(5) 0.0091(2) 0.9622(3) 0.0478(12) Uani 1 1 d . .
C10 C 0.2123(5) -0.0183(3) 0.8044(3) 0.0510(13) Uani 1 1 d . .
C11 C 0.2003(6) 0.0347(3) 0.7507(3) 0.0577(15) Uani 1 1 d . .
H11 H 0.133814 0.026769 0.728155 0.069 Uiso 1 1 calc R U
C12 C 0.2901(6) 0.0258(3) 0.7024(3) 0.0636(17) Uani 1 1 d . .
H12A H 0.275825 -0.014008 0.676333 0.076 Uiso 1 1 calc R U
H12B H 0.290493 0.064626 0.673509 0.076 Uiso 1 1 calc R U
C13 C 0.3967(6) 0.0187(3) 0.7311(3) 0.0633(16) Uani 1 1 d . .
C14 C 0.4557(8) 0.0734(4) 0.7535(4) 0.083(2) Uani 1 1 d . .
H14 H 0.428618 0.116966 0.749334 0.100 Uiso 1 1 calc R U
C15 C 0.5535(8) 0.0648(6) 0.7818(5) 0.101(3) Uani 1 1 d . .
H15 H 0.590828 0.102085 0.796971 0.122 Uiso 1 1 calc R U
C16 C 0.5946(9) 0.0009(7) 0.7871(6) 0.117(4) Uani 1 1 d . .
H16 H 0.660636 -0.005501 0.805293 0.140 Uiso 1 1 calc R U
C17 C 0.5374(8) -0.0537(6) 0.7655(5) 0.102(3) Uani 1 1 d . .
H17 H 0.565008 -0.097085 0.769616 0.122 Uiso 1 1 calc R U
C18 C 0.4412(7) -0.0454(4) 0.7381(4) 0.076(2) Uani 1 1 d . .
H18 H 0.404464 -0.083283 0.723734 0.091 Uiso 1 1 calc R U
C19 C 0.4363(6) -0.2239(4) 0.6949(4) 0.0726(19) Uani 1 1 d . .
H19 H 0.498324 -0.233830 0.716598 0.087 Uiso 1 1 calc R U
C20 C 0.4402(8) -0.1900(5) 0.6359(4) 0.087(2) Uani 1 1 d . .
H20 H 0.504881 -0.178198 0.618317 0.104 Uiso 1 1 calc R U
C21 C 0.3518(9) -0.1739(5) 0.6038(4) 0.092(3) Uani 1 1 d . .
H21 H 0.354817 -0.149738 0.565122 0.111 Uiso 1 1 calc R U
C22 C 0.2567(8) -0.1938(6) 0.6292(4) 0.099(3) Uani 1 1 d . .
H22 H 0.194814 -0.184632 0.607014 0.119 Uiso 1 1 calc R U
C23 C 0.2539(7) -0.2271(5) 0.6871(4) 0.086(2) Uani 1 1 d . .
H23 H 0.189026 -0.239570 0.703976 0.103 Uiso 1 1 calc R U
C24 C 0.3421(5) -0.2428(3) 0.7214(3) 0.0569(15) Uani 1 1 d . .
C25 C 0.3363(6) -0.2777(3) 0.7865(3) 0.0652(17) Uani 1 1 d . .
H25A H 0.406335 -0.290797 0.800000 0.078 Uiso 1 1 calc R U
H25B H 0.294466 -0.318523 0.782596 0.078 Uiso 1 1 calc R U
C26 C 0.2875(5) -0.2311(3) 0.8385(3) 0.0529(13) Uani 1 1 d . .
H26 H 0.213938 -0.223285 0.826949 0.063 Uiso 1 1 calc R U
C27 C 0.2905(5) -0.2640(2) 0.9042(3) 0.0488(13) Uani 1 1 d . .
C28 C 0.3957(5) -0.2478(3) 1.0543(3) 0.0510(13) Uani 1 1 d . .
C29 C 0.4108(5) -0.3029(3) 1.1046(3) 0.0528(13) Uani 1 1 d . .
H29 H 0.403627 -0.283144 1.147994 0.063 Uiso 1 1 calc R U
C30 C 0.5213(5) -0.3340(3) 1.0977(3) 0.0629(16) Uani 1 1 d . .
H30A H 0.571857 -0.297596 1.092726 0.075 Uiso 1 1 calc R U
H30B H 0.538414 -0.358203 1.137228 0.075 Uiso 1 1 calc R U
C31 C 0.5315(5) -0.3815(3) 1.0414(3) 0.0597(15) Uani 1 1 d . .
C32 C 0.5337(6) -0.4521(4) 1.0513(4) 0.0689(18) Uani 1 1 d . .
H32 H 0.530725 -0.468815 1.093471 0.083 Uiso 1 1 calc R U
C33 C 0.5403(5) -0.4971(4) 1.0007(4) 0.075(2) Uani 1 1 d . .
H33 H 0.543975 -0.543430 1.008629 0.090 Uiso 1 1 calc R U
C34 C 0.5412(7) -0.4731(4) 0.9382(4) 0.082(2) Uani 1 1 d . .
H34 H 0.543486 -0.503385 0.903655 0.098 Uiso 1 1 calc R U
C35 C 0.5389(7) -0.4054(4) 0.9264(4) 0.078(2) Uani 1 1 d . .
H35 H 0.540012 -0.389834 0.883838 0.094 Uiso 1 1 calc R U
C36 C 0.5350(6) -0.3588(4) 0.9773(3) 0.0686(17) Uani 1 1 d . .
H36 H 0.534628 -0.312605 0.968549 0.082 Uiso 1 1 calc R U
C37 C 0.2995(6) 0.2204(3) 0.9482(3) 0.0583(15) Uani 1 1 d . .
H37 H 0.317023 0.187063 0.978161 0.070 Uiso 1 1 calc R U
C38 C 0.3080(5) 0.2872(3) 0.9669(3) 0.0569(14) Uani 1 1 d . .
H38 H 0.331739 0.298206 1.008183 0.068 Uiso 1 1 calc R U
C39 C 0.2809(4) 0.3375(2) 0.9239(3) 0.0511(13) Uani 1 1 d . .
C40 C 0.2518(6) 0.3174(3) 0.8620(3) 0.0617(15) Uani 1 1 d . .
H40 H 0.236470 0.349825 0.830675 0.074 Uiso 1 1 calc R U
C41 C 0.2456(6) 0.2492(3) 0.8466(3) 0.0636(16) Uani 1 1 d . .
H41 H 0.225376 0.236629 0.805001 0.076 Uiso 1 1 calc R U
C42 C 0.2798(5) 0.4103(2) 0.9427(3) 0.0529(13) Uani 1 1 d . .
C43 C 0.2803(5) 0.4298(3) 1.0068(3) 0.0623(16) Uani 1 1 d . .
H43 H 0.283885 0.397146 1.039279 0.075 Uiso 1 1 calc R U
C44 C 0.2755(6) 0.4974(3) 1.0230(3) 0.0596(15) Uani 1 1 d . .
H44 H 0.274467 0.509170 1.066611 0.072 Uiso 1 1 calc R U
C45 C 0.2711(7) 0.5281(3) 0.9168(3) 0.071(2) Uani 1 1 d . .
H45 H 0.267398 0.561817 0.885397 0.085 Uiso 1 1 calc R U
C46 C 0.2753(7) 0.4611(3) 0.8970(3) 0.072(2) Uani 1 1 d . .
H46 H 0.274999 0.450547 0.853031 0.087 Uiso 1 1 calc R U
N1 N 0.2793(4) -0.0311(2) 0.9126(2) 0.0475(10) Uani 1 1 d . .
N2 N 0.2513(4) 0.0075(2) 0.8576(2) 0.0488(10) Uani 1 1 d . .
N3 N 0.3031(4) -0.0945(2) 1.0226(2) 0.0534(11) Uani 1 1 d . .
H3A H 0.238246 -0.100287 1.037617 0.064 Uiso 1 1 calc R U
H3B H 0.346896 -0.117874 1.047682 0.064 Uiso 1 1 calc R U
N4 N 0.1989(5) 0.1044(2) 0.7785(3) 0.0636(13) Uani 1 1 d . .
H4A H 0.134178 0.121104 0.776425 0.076 Uiso 1 1 calc R U
H4B H 0.240850 0.131171 0.755431 0.076 Uiso 1 1 calc R U
N5 N 0.3202(4) -0.2252(2) 0.9523(2) 0.0511(11) Uani 1 1 d . .
N6 N 0.3264(4) -0.26303(19) 1.0096(2) 0.0485(10) Uani 1 1 d . .
N7 N 0.3399(5) -0.1644(2) 0.8439(2) 0.0592(13) Uani 1 1 d . .
H7NA H 0.315018 -0.136243 0.813911 0.071 Uiso 1 1 calc R U
H7NB H 0.408584 -0.169048 0.837747 0.071 Uiso 1 1 calc R U
N8 N 0.3298(4) -0.3565(2) 1.0961(2) 0.0517(10) Uani 1 1 d . .
H8A H 0.275765 -0.348680 1.122293 0.062 Uiso 1 1 calc R U
H8B H 0.356711 -0.396856 1.105883 0.062 Uiso 1 1 calc R U
N9 N 0.2678(4) 0.2009(2) 0.8898(3) 0.0546(12) Uani 1 1 d . .
N10 N 0.2722(4) -0.4536(2) 0.9790(3) 0.0550(12) Uani 1 1 d . .
N11 N -0.1183(10) 0.0101(7) 0.7781(8) 0.138(4) Uani 1 1 d . .
N12 N 0.1500(6) -0.2470(4) 1.1718(4) 0.084(2) Uani 1 1 d . .
O1 O 0.2751(3) 0.07335(16) 0.9607(2) 0.0539(10) Uani 1 1 d . .
O2 O 0.1912(4) -0.07899(19) 0.7927(2) 0.0624(11) Uani 1 1 d . .
O3 O 0.2643(4) -0.32571(17) 0.91017(19) 0.0598(11) Uani 1 1 d . .
O4 O 0.4517(4) -0.1954(2) 1.0571(2) 0.0617(11) Uani 1 1 d . .
O5 O 0.1025(4) -0.3485(3) 1.0324(3) 0.0735(13) Uani 1 1 d D .
O6 O -0.122(2) 0.0552(13) 0.8177(12) 0.40(2) Uani 1 1 d . .
O7 O -0.1036(16) 0.0293(8) 0.7253(7) 0.276(10) Uani 1 1 d D .
O8 O -0.1360(9) -0.0390(8) 0.7957(9) 0.258(10) Uani 1 1 d . .
O9 O 0.1811(14) -0.2010(5) 1.1858(9) 0.290(11) Uani 1 1 d . .
O10 O 0.0731(8) -0.2659(6) 1.1423(4) 0.144(3) Uani 1 1 d . .
O11 O 0.1902(10) -0.2982(5) 1.1949(5) 0.174(4) Uani 1 1 d . .
O12 O 0.0198(7) 0.2277(4) 0.7835(4) 0.114(2) Uani 1 1 d D .
O13 O 0.0238(10) 0.1328(6) 0.8840(6) 0.169(4) Uani 1 1 d D .
O14 O -0.0210(13) 0.1496(6) 0.6794(5) 0.206(7) Uani 1 1 d D .
O15 O 0.0139(6) -0.1355(4) 0.7335(4) 0.109(2) Uani 1 1 d D .
Cu1 Cu 0.24722(7) 0.10277(4) 0.87159(4) 0.0524(2) Uani 1 1 d . .
Cu2 Cu 0.28110(6) -0.35560(3) 1.00177(4) 0.0512(2) Uani 1 1 d . .
Cu3 Cu 0.31232(7) -0.12764(3) 0.93152(4) 0.0499(2) Uani 1 1 d . .
H5A H 0.093(6) -0.322(3) 1.065(2) 0.075 Uiso 1 1 d D U
H5B H 0.069(6) -0.343(4) 0.998(2) 0.075 Uiso 1 1 d D U
H12C H 0.007(6) 0.2692(15) 0.780(4) 0.075 Uiso 1 1 d D U
H12D H 0.012(7) 0.197(3) 0.754(3) 0.075 Uiso 1 1 d D U
H13A H 0.029(5) 0.166(3) 0.857(3) 0.075 Uiso 1 1 d D U
H13B H -0.041(3) 0.123(4) 0.892(4) 0.075 Uiso 1 1 d D U
H14A H -0.052(5) 0.105(2) 0.694(4) 0.075 Uiso 1 1 d D U
H14B H 0.027(5) 0.139(4) 0.653(3) 0.075 Uiso 1 1 d D U
H15C H 0.074(3) -0.130(4) 0.749(3) 0.075 Uiso 1 1 d D U
H15D H -0.037(4) -0.110(4) 0.742(4) 0.075 Uiso 1 1 d D U

loop_
_atom_site_aniso_label
_atom_site_aniso_U_11
_atom_site_aniso_U_22
_atom_site_aniso_U_33
_atom_site_aniso_U_23
_atom_site_aniso_U_13
_atom_site_aniso_U_12
C1 0.075(5) 0.071(4) 0.077(5) 0.003(4) 0.002(4) 0.000(3)
C2 0.070(5) 0.078(5) 0.103(6) 0.029(5) 0.008(4) -0.007(4)
C3 0.067(4) 0.058(4) 0.134(8) 0.014(5) -0.012(5) -0.010(3)
C4 0.074(5) 0.063(4) 0.104(6) -0.019(4) -0.010(4) -0.004(3)
C5 0.070(4) 0.062(4) 0.078(5) -0.002(4) -0.011(3) -0.002(3)
C6 0.057(3) 0.047(3) 0.077(4) 0.005(3) -0.009(3) -0.001(2)
C7 0.074(4) 0.044(3) 0.072(4) 0.001(3) -0.010(3) 0.002(3)
C8 0.078(4) 0.029(2) 0.050(3) -0.003(2) 0.002(3) 0.002(2)
C9 0.058(3) 0.028(2) 0.057(3) -0.003(2) 0.001(3) -0.004(2)
C10 0.062(4) 0.033(2) 0.057(3) 0.002(2) 0.003(3) 0.001(2)
C11 0.084(4) 0.032(2) 0.057(3) 0.001(2) -0.008(3) -0.002(3)
C12 0.095(5) 0.039(3) 0.056(3) 0.003(2) 0.001(3) -0.004(3)
C13 0.082(5) 0.050(3) 0.058(4) 0.006(3) 0.011(3) -0.005(3)
C14 0.109(7) 0.067(4) 0.073(5) 0.010(4) 0.008(4) -0.015(4)
C15 0.079(6) 0.132(9) 0.093(7) 0.018(6) -0.001(5) -0.030(6)
C16 0.075(6) 0.165(13) 0.110(8) 0.032(8) 0.003(5) 0.004(7)
C17 0.084(6) 0.108(8) 0.113(8) 0.025(6) 0.015(6) 0.025(6)
C18 0.095(6) 0.063(4) 0.071(5) 0.009(3) 0.023(4) 0.005(4)
C19 0.069(5) 0.076(5) 0.073(5) -0.012(4) 0.005(4) 0.005(3)
C20 0.093(6) 0.085(6) 0.082(6) -0.005(5) 0.017(5) -0.014(4)
C21 0.133(8) 0.078(5) 0.067(5) 0.000(4) 0.002(5) 0.007(5)
C22 0.092(6) 0.137(8) 0.067(5) -0.002(5) -0.006(5) 0.024(6)
C23 0.065(5) 0.125(7) 0.068(5) -0.003(4) 0.009(4) 0.000(5)
C24 0.063(4) 0.050(3) 0.058(4) -0.013(3) 0.002(3) 0.006(3)
C25 0.090(5) 0.040(3) 0.066(4) -0.011(3) 0.001(3) 0.012(3)
C26 0.069(4) 0.039(3) 0.050(3) -0.003(2) 0.003(3) 0.008(2)
C27 0.067(4) 0.029(2) 0.050(3) -0.004(2) -0.005(3) 0.004(2)
C28 0.059(3) 0.034(2) 0.059(3) -0.001(2) 0.002(3) 0.002(2)
C29 0.070(4) 0.039(3) 0.049(3) 0.000(2) -0.001(3) 0.000(2)
C30 0.063(4) 0.057(4) 0.068(4) 0.002(3) -0.009(3) 0.006(3)
C31 0.054(3) 0.058(4) 0.067(4) 0.001(3) -0.002(3) 0.014(3)
C32 0.061(4) 0.058(4) 0.087(5) 0.011(3) 0.003(3) 0.010(3)
C33 0.064(4) 0.056(4) 0.106(6) -0.014(4) 0.004(4) 0.014(3)
C34 0.078(5) 0.084(5) 0.083(6) -0.022(4) 0.014(4) 0.012(4)
C35 0.089(5) 0.081(5) 0.065(4) -0.005(4) 0.005(4) 0.016(4)
C36 0.070(4) 0.066(4) 0.070(4) 0.007(3) 0.007(3) 0.015(3)
C37 0.078(4) 0.029(2) 0.068(4) 0.001(2) -0.006(3) 0.006(2)
C38 0.073(4) 0.031(2) 0.067(4) -0.002(2) -0.008(3) 0.000(2)
C39 0.055(3) 0.030(2) 0.068(4) 0.003(2) 0.000(3) -0.0008(19)
C40 0.085(4) 0.029(2) 0.070(4) 0.006(2) -0.007(3) 0.004(3)
C41 0.088(5) 0.031(3) 0.072(4) 0.000(2) -0.012(3) -0.001(3)
C42 0.061(3) 0.027(2) 0.071(4) -0.001(2) 0.003(3) 0.000(2)
C43 0.091(5) 0.031(2) 0.065(4) 0.006(2) 0.006(3) -0.003(2)
C44 0.085(5) 0.034(3) 0.060(3) -0.002(2) 0.004(3) -0.001(2)
C45 0.114(6) 0.032(3) 0.067(4) 0.002(2) -0.012(4) 0.002(3)
C46 0.122(6) 0.029(3) 0.066(4) -0.002(2) -0.010(4) 0.001(3)
N1 0.065(3) 0.0281(18) 0.049(2) 0.0022(16) 0.004(2) -0.0003(18)
N2 0.066(3) 0.0285(18) 0.052(3) -0.0012(16) -0.001(2) -0.0006(18)
N3 0.080(3) 0.031(2) 0.050(3) -0.0027(17) 0.005(2) -0.002(2)
N4 0.094(4) 0.035(2) 0.062(3) -0.001(2) -0.005(3) 0.010(2)
N5 0.073(3) 0.0265(19) 0.054(3) -0.0002(17) -0.002(2) 0.0009(19)
N6 0.070(3) 0.0252(18) 0.050(3) 0.0005(17) -0.006(2) -0.0006(17)
N7 0.096(4) 0.031(2) 0.050(3) -0.0031(18) 0.007(2) 0.004(2)
N8 0.062(3) 0.036(2) 0.057(3) -0.0006(19) 0.000(2) 0.0018(19)
N9 0.070(3) 0.027(2) 0.067(3) 0.0005(18) -0.002(2) 0.0026(19)
N10 0.072(3) 0.0264(19) 0.067(3) -0.0027(18) -0.001(2) -0.0006(18)
N11 0.137(9) 0.109(8) 0.168(12) 0.046(8) 0.008(8) -0.017(7)
N12 0.095(5) 0.069(4) 0.089(5) -0.023(4) -0.009(4) 0.025(4)
O1 0.076(3) 0.0245(15) 0.061(2) -0.0010(15) -0.003(2) 0.0053(15)
O2 0.082(3) 0.0348(18) 0.070(3) -0.0042(17) -0.006(2) -0.0098(19)
O3 0.097(3) 0.0257(16) 0.057(2) 0.0007(14) -0.006(2) -0.0046(18)
O4 0.074(3) 0.041(2) 0.071(3) 0.0006(19) -0.007(2) -0.0099(18)
O5 0.078(3) 0.061(3) 0.082(4) -0.009(3) -0.011(3) 0.007(2)
O6 0.59(5) 0.34(3) 0.29(3) -0.09(2) -0.12(3) -0.11(3)
O7 0.40(3) 0.243(16) 0.186(13) 0.117(13) -0.026(15) -0.127(17)
O8 0.141(9) 0.258(16) 0.38(2) 0.222(17) 0.084(11) 0.060(10)
O9 0.348(19) 0.079(6) 0.44(2) -0.077(10) -0.248(19) 0.020(9)
O10 0.133(7) 0.198(10) 0.101(6) -0.044(6) 0.012(5) -0.030(7)
O11 0.226(12) 0.141(8) 0.153(9) -0.003(7) 0.063(8) 0.037(9)
O12 0.127(6) 0.101(5) 0.114(6) 0.017(4) -0.015(5) 0.015(5)
O13 0.207(11) 0.126(8) 0.175(10) 0.053(7) 0.040(9) -0.011(8)
O14 0.337(19) 0.179(10) 0.104(7) 0.018(7) 0.041(8) -0.127(12)
O15 0.108(5) 0.119(6) 0.101(5) -0.022(4) -0.031(4) -0.008(4)
Cu1 0.0730(5) 0.0252(3) 0.0590(5) 0.0000(3) -0.0003(4) 0.0003(3)
Cu2 0.0717(5) 0.0249(3) 0.0571(5) -0.0008(3) -0.0035(4) -0.0001(3)
Cu3 0.0747(5) 0.0237(3) 0.0513(4) -0.0007(3) 0.0029(4) 0.0004(3)

loop_
_atom_type_symbol
_atom_type_description
_atom_type_scat_dispersion_real
_atom_type_scat_dispersion_imag
_atom_type_scat_source
C C 0.0181 0.0091 'International Tables Vol C Tables 4.2.6.8 and 6.1.1.4'
H H 0.0000 0.0000 'International Tables Vol C Tables 4.2.6.8 and 6.1.1.4'
N N 0.0311 0.0180 'International Tables Vol C Tables 4.2.6.8 and 6.1.1.4'
O O 0.0492 0.0322 'International Tables Vol C Tables 4.2.6.8 and 6.1.1.4'
Cu Cu -1.9646 0.5888 'International Tables Vol C Tables 4.2.6.8 and 6.1.1.4'

loop_
_geom_angle_atom_site_label_1
_geom_angle_atom_site_label_2
_geom_angle_atom_site_label_3
_geom_angle
_geom_angle_site_symmetry_1
_geom_angle_site_symmetry_3
C6 C1 C2 119.1(8) . .
C3 C2 C1 120.8(8) . .
C2 C3 C4 120.0(7) . .
C3 C4 C5 119.8(8) . .
C6 C5 C4 121.2(8) . .
C5 C6 C1 119.0(7) . .
C5 C6 C7 120.9(7) . .
C1 C6 C7 120.0(7) . .
C6 C7 C8 113.1(5) . .
N3 C8 C9 107.4(5) . .
N3 C8 C7 109.2(5) . .
C9 C8 C7 110.9(5) . .
O1 C9 N1 124.3(5) . .
O1 C9 C8 118.5(5) . .
N1 C9 C8 117.1(4) . .
O2 C10 N2 128.1(5) . .
O2 C10 C11 119.5(5) . .
N2 C10 C11 112.3(5) . .
N4 C11 C12 111.5(5) . .
N4 C11 C10 110.7(5) . .
C12 C11 C10 108.6(5) . .
C13 C12 C11 115.8(6) . .
C18 C13 C14 116.7(8) . .
C18 C13 C12 119.9(7) . .
C14 C13 C12 123.4(7) . .
C15 C14 C13 122.0(9) . .
C16 C15 C14 119.4(11) . .
C15 C16 C17 119.4(10) . .
C18 C17 C16 121.3(10) . .
C17 C18 C13 121.2(9) . .
C24 C19 C20 120.8(8) . .
C21 C20 C19 121.0(9) . .
C20 C21 C22 118.9(9) . .
C23 C22 C21 119.6(9) . .
C22 C23 C24 122.8(8) . .
C23 C24 C19 116.9(7) . .
C23 C24 C25 121.6(7) . .
C19 C24 C25 121.5(7) . .
C24 C25 C26 111.5(5) . .
N7 C26 C27 107.7(5) . .
N7 C26 C25 113.6(5) . .
C27 C26 C25 111.0(5) . .
O3 C27 N5 124.3(5) . .
O3 C27 C26 119.7(5) . .
N5 C27 C26 116.0(5) . .
O4 C28 N6 127.1(6) . .
O4 C28 C29 119.1(6) . .
N6 C28 C29 113.7(5) . .
N8 C29 C28 109.9(5) . .
N8 C29 C30 109.9(5) . .
C28 C29 C30 109.7(5) . .
C31 C30 C29 113.5(5) . .
C36 C31 C32 117.0(7) . .
C36 C31 C30 122.4(6) . .
C32 C31 C30 120.5(6) . .
C33 C32 C31 122.0(7) . .
C32 C33 C34 119.5(7) . .
C35 C34 C33 120.5(8) . .
C34 C35 C36 120.9(8) . .
C31 C36 C35 120.2(7) . .
N9 C37 C38 123.7(6) . .
C39 C38 C37 119.4(6) . .
C38 C39 C40 117.0(5) . .
C38 C39 C42 122.0(6) . .
C40 C39 C42 121.0(5) . .
C41 C40 C39 120.3(6) . .
N9 C41 C40 121.9(6) . .
C43 C42 C46 117.0(5) . .
C43 C42 C39 121.4(5) . .
C46 C42 C39 121.6(6) . .
C44 C43 C42 120.2(6) . .
N10 C44 C43 122.9(6) 1_565 .
N10 C45 C46 122.9(6) 1_565 .
C42 C46 C45 119.6(6) . .
C9 N1 N2 109.3(4) . .
C9 N1 Cu3 113.9(4) . .
N2 N1 Cu3 136.7(3) . .
C10 N2 N1 124.0(4) . .
C10 N2 Cu1 120.1(4) . .
N1 N2 Cu1 114.7(3) . .
C8 N3 Cu3 108.7(3) . .
C11 N4 Cu1 110.4(4) . .
C27 N5 N6 110.2(4) . .
C27 N5 Cu3 113.0(4) . .
N6 N5 Cu3 134.9(3) . .
C28 N6 N5 120.6(4) . .
C28 N6 Cu2 118.6(4) . .
N5 N6 Cu2 114.8(3) . .
C26 N7 Cu3 108.4(4) . .
C29 N8 Cu2 108.5(4) . .
C37 N9 C41 117.6(5) . .
C37 N9 Cu1 119.6(4) . .
C41 N9 Cu1 122.7(4) . .
C44 N10 C45 117.4(5) 1_545 1_545
C44 N10 Cu2 123.0(4) 1_545 .
C45 N10 Cu2 119.4(4) 1_545 .
O8 N11 O7 131(2) . .
O8 N11 O6 116(2) . .
O7 N11 O6 113.5(19) . .
O9 N12 O10 136.3(12) . .
O9 N12 O11 117.0(12) . .
O10 N12 O11 106.1(11) . .
C9 O1 Cu1 110.1(4) . .
C27 O3 Cu2 110.4(4) . .
N2 Cu1 O1 81.04(17) . .
N2 Cu1 N9 170.6(2) . .
O1 Cu1 N9 95.00(18) . .
N2 Cu1 N4 83.1(2) . .
O1 Cu1 N4 162.34(18) . .
N9 Cu1 N4 101.8(2) . .
N2 Cu1 O13 103.9(3) . .
O1 Cu1 O13 98.9(3) . .
N9 Cu1 O13 85.1(3) . .
N4 Cu1 O13 77.4(3) . .
N6 Cu2 O3 80.26(18) . .
N6 Cu2 N10 163.5(2) . .
O3 Cu2 N10 93.28(18) . .
N6 Cu2 N8 80.61(19) . .
O3 Cu2 N8 159.95(18) . .
N10 Cu2 N8 103.5(2) . .
N6 Cu2 O5 102.1(2) . .
O3 Cu2 O5 97.6(2) . .
N10 Cu2 O5 93.8(2) . .
N8 Cu2 O5 92.2(2) . .
N5 Cu3 N7 80.3(2) . .
N5 Cu3 N1 170.6(2) . .
N7 Cu3 N1 102.10(19) . .
N5 Cu3 N3 96.77(19) . .
N7 Cu3 N3 172.7(2) . .
N1 Cu3 N3 81.86(18) . .

loop_
_geom_bond_atom_site_label_1
_geom_bond_atom_site_label_2
_geom_bond_distance
_geom_bond_site_symmetry_2
C1 C6 1.382(11) .
C1 C2 1.398(11) .
C2 C3 1.346(13) .
C3 C4 1.364(13) .
C4 C5 1.377(11) .
C5 C6 1.360(10) .
C6 C7 1.516(9) .
C7 C8 1.537(10) .
C8 N3 1.475(6) .
C8 C9 1.502(8) .
C9 O1 1.284(6) .
C9 N1 1.303(7) .
C10 O2 1.251(7) .
C10 N2 1.308(8) .
C10 C11 1.531(8) .
C11 N4 1.489(7) .
C11 C12 1.527(10) .
C12 C13 1.490(11) .
C13 C18 1.394(10) .
C13 C14 1.394(11) .
C14 C15 1.388(13) .
C15 C16 1.370(16) .
C16 C17 1.376(16) .
C17 C18 1.359(13) .
C19 C24 1.372(10) .
C19 C20 1.389(12) .
C20 C21 1.345(13) .
C21 C22 1.379(14) .
C22 C23 1.363(12) .
C23 C24 1.366(11) .
C24 C25 1.510(10) .
C25 C26 1.543(8) .
C26 N7 1.479(7) .
C26 C27 1.502(8) .
C27 O3 1.270(6) .
C27 N5 1.310(7) .
C28 O4 1.258(7) .
C28 N6 1.312(8) .
C28 C29 1.516(8) .
C29 N8 1.488(7) .
C29 C30 1.543(9) .
C30 C31 1.499(9) .
C31 C36 1.396(10) .
C31 C32 1.409(9) .
C32 C33 1.373(11) .
C33 C34 1.374(12) .
C34 C35 1.357(12) .
C35 C36 1.397(11) .
C37 N9 1.327(8) .
C37 C38 1.378(7) .
C38 C39 1.375(8) .
C39 C40 1.387(9) .
C39 C42 1.487(7) .
C40 C41 1.385(8) .
C41 N9 1.334(8) .
C42 C43 1.377(9) .
C42 C46 1.379(8) .
C43 C44 1.376(8) .
C44 N10 1.328(8) 1_565
C45 N10 1.332(9) 1_565
C45 C46 1.384(8) .
N1 N2 1.412(6) .
N1 Cu3 1.990(4) .
N2 Cu1 1.902(4) .
N3 Cu3 1.993(4) .
N4 Cu1 2.017(5) .
N5 N6 1.400(7) .
N5 Cu3 1.974(4) .
N6 Cu2 1.922(4) .
N7 Cu3 1.979(5) .
N8 Cu2 2.042(5) .
N9 Cu1 1.990(4) .
N10 Cu2 1.992(4) .
N11 O8 1.059(15) .
N11 O7 1.168(17) .
N11 O6 1.21(2) .
N12 O9 1.032(11) .
N12 O10 1.214(11) .
N12 O11 1.229(12) .
O1 Cu1 1.959(4) .
O3 Cu2 1.991(4) .
O5 Cu2 2.367(6) .
O13 Cu1 2.921(13) .
